data_4106264
loop_
_publ_author_name
'Sarah K. Russell'
'Emil Lobkovsky'
'Paul J. Chirik'

_publ_section_title
;
 Iron-Catalyzed Intermolecular [2\p + 2\p] Cycloaddition
;
_journal_name_full 'Journal of the American Chemical Society'
_journal_page_first 8858
_journal_page_last 8861
_journal_paper_doi 10.1021/ja202992p
_journal_volume 133
_journal_year 2011
_chemical_formula_moiety 'C31 H37 Fe N3'
_chemical_formula_sum 'C31 H37 Fe N3'
_chemical_formula_weight 507.49
_chemical_name_systematic
; 
 ? 
;
_space_group_IT_number 61
_symmetry_cell_setting orthorhombic
_symmetry_space_group_name_Hall '-P 2ac 2ab'
_symmetry_space_group_name_H-M 'P b c a'
_atom_sites_solution_hydrogens mixed
_atom_sites_solution_primary direct
_atom_sites_solution_secondary difmap
_audit_creation_method SHELXL-97
_cell_angle_alpha 90.00
_cell_angle_beta 90.00
_cell_angle_gamma 90.00
_cell_formula_units_Z 8
_cell_length_a 17.5522(6)
_cell_length_b 10.4649(4)
_cell_length_c 28.3624(9)
_cell_measurement_reflns_used 8334
_cell_measurement_temperature 173(2)
_cell_measurement_theta_max 29.07
_cell_measurement_theta_min 2.38
_cell_volume 5209.7(3)
_computing_cell_refinement 'Bruker SAINT+'
_computing_data_collection 'Bruker APEX2'
_computing_data_reduction 'Bruker SAINT+'
_computing_molecular_graphics 'Bruker SHELXTL'
_computing_publication_material 'Bruker SHELXTL'
_computing_structure_refinement 'SHELXL-97 (Sheldrick, 1997)'
_computing_structure_solution 'SHELXS-97 (Sheldrick, 1990)'
_diffrn_ambient_temperature 173(2)
_diffrn_measured_fraction_theta_full 0.996
_diffrn_measured_fraction_theta_max 0.996
_diffrn_measurement_device_type 'Bruker X8 APEX II diffractometer'
_diffrn_measurement_method 'phi and omega scans'
_diffrn_radiation_monochromator graphite
_diffrn_radiation_source 'fine-focus sealed tube'
_diffrn_radiation_type MoK\a
_diffrn_radiation_wavelength 0.71073
_diffrn_reflns_av_R_equivalents 0.0258
_diffrn_reflns_av_sigmaI/netI 0.0299
_diffrn_reflns_limit_h_max 24
_diffrn_reflns_limit_h_min -19
_diffrn_reflns_limit_k_max 10
_diffrn_reflns_limit_k_min -14
_diffrn_reflns_limit_l_max 22
_diffrn_reflns_limit_l_min -38
_diffrn_reflns_number 23930
_diffrn_reflns_theta_full 29.13
_diffrn_reflns_theta_max 29.13
_diffrn_reflns_theta_min 1.85
_diffrn_standards_number 0
_exptl_absorpt_coefficient_mu 0.603
_exptl_absorpt_correction_T_max 0.8889
_exptl_absorpt_correction_T_min 0.7730
_exptl_absorpt_correction_type multi-scan
_exptl_absorpt_process_details SADABS
_exptl_crystal_colour black
_exptl_crystal_density_diffrn 1.294
_exptl_crystal_description block
_exptl_crystal_F_000 2160
_exptl_crystal_size_max 0.45
_exptl_crystal_size_mid 0.30
_exptl_crystal_size_min 0.20
_refine_diff_density_max 0.391
_refine_diff_density_min -0.435
_refine_diff_density_rms 0.057
_refine_ls_extinction_method none
_refine_ls_goodness_of_fit_ref 1.014
_refine_ls_hydrogen_treatment mixed
_refine_ls_matrix_type full
_refine_ls_number_parameters 357
_refine_ls_number_reflns 6984
_refine_ls_number_restraints 4
_refine_ls_restrained_S_all 1.014
_refine_ls_R_factor_all 0.0581
_refine_ls_R_factor_gt 0.0413
_refine_ls_shift/su_max 0.011
_refine_ls_shift/su_mean 0.000
_refine_ls_structure_factor_coef Fsqd
_refine_ls_weighting_details 'calc w=1/[\s^2^(Fo^2^)+(0.0587P)^2^+2.7890P] where P=(Fo^2^+2Fc^2^)/3'
_refine_ls_weighting_scheme calc
_refine_ls_wR_factor_gt 0.1067
_refine_ls_wR_factor_ref 0.1165
_reflns_number_gt 5419
_reflns_number_total 6984
_reflns_threshold_expression >2sigma(I)
_cod_data_source_file ja202992p_si_002.cif
_cod_data_source_block sr18
_cod_database_code 4106264

loop_
_symmetry_equiv_pos_as_xyz
'x, y, z'
'-x+1/2, -y, z+1/2'
'-x, y+1/2, -z+1/2'
'x+1/2, -y+1/2, -z'
'-x, -y, -z'
'x-1/2, y, -z-1/2'
'x, -y-1/2, z-1/2'
'-x-1/2, y-1/2, z'

loop_
_atom_site_label
_atom_site_type_symbol
_atom_site_fract_x
_atom_site_fract_y
_atom_site_fract_z
_atom_site_U_iso_or_equiv
_atom_site_adp_type
_atom_site_occupancy
_atom_site_symmetry_multiplicity
_atom_site_calc_flag
_atom_site_refinement_flags
_atom_site_disorder_assembly
_atom_site_disorder_group
Fe1 Fe 0.026348(13) 0.14670(2) 0.117340(8) 0.02134(8) Uani 1 1 d . . .
N1 N 0.10750(8) 0.01544(14) 0.12459(5) 0.0262(3) Uani 1 1 d . B .
N2 N 0.07101(8) 0.19925(14) 0.17277(5) 0.0249(3) Uani 1 1 d . B .
N3 N -0.04906(9) 0.27269(14) 0.14031(5) 0.0248(3) Uani 1 1 d . B .
C1 C 0.22791(13) -0.0394(2) 0.16740(10) 0.0523(6) Uani 1 1 d . B .
H1A H 0.2130 -0.1148 0.1857 0.078 Uiso 1 1 calc R . .
H1B H 0.2652 0.0106 0.1853 0.078 Uiso 1 1 calc R . .
H1C H 0.2506 -0.0666 0.1375 0.078 Uiso 1 1 calc R . .
C2 C 0.15904(11) 0.04099(18) 0.15778(7) 0.0323(4) Uani 1 1 d . . .
C3 C 0.14058(11) 0.14915(18) 0.18574(7) 0.0297(4) Uani 1 1 d . B .
C4 C 0.18040(12) 0.1991(2) 0.22380(7) 0.0381(5) Uani 1 1 d . . .
H4A H 0.2274 0.1619 0.2332 0.046 Uiso 1 1 calc R B .
C5 C 0.15158(13) 0.3034(2) 0.24816(7) 0.0399(5) Uani 1 1 d . B .
H5A H 0.1779 0.3362 0.2748 0.048 Uiso 1 1 calc R . .
C6 C 0.08457(13) 0.3591(2) 0.23342(7) 0.0360(4) Uani 1 1 d . . .
H6A H 0.0658 0.4331 0.2489 0.043 Uiso 1 1 calc R B .
C7 C 0.04427(11) 0.30639(18) 0.19559(6) 0.0284(4) Uani 1 1 d . B .
C8 C -0.02712(11) 0.34371(17) 0.17675(6) 0.0295(4) Uani 1 1 d . . .
C9 C -0.07499(13) 0.4486(2) 0.19827(8) 0.0426(5) Uani 1 1 d . B .
H9A H -0.0848 0.5148 0.1746 0.064 Uiso 1 1 calc R . .
H9B H -0.0477 0.4862 0.2250 0.064 Uiso 1 1 calc R . .
H9C H -0.1235 0.4129 0.2092 0.064 Uiso 1 1 calc R . .
C10 C 0.11378(10) -0.11109(17) 0.10433(7) 0.0280(4) Uani 1 1 d . . .
C11 C 0.08099(13) -0.21259(19) 0.12961(8) 0.0370(4) Uani 1 1 d . B .
C12 C 0.08686(15) -0.3354(2) 0.11125(9) 0.0466(6) Uani 1 1 d . . .
H12A H 0.0646 -0.4049 0.1278 0.056 Uiso 1 1 calc R B .
C13 C 0.12440(14) -0.3578(2) 0.06945(9) 0.0484(6) Uani 1 1 d . B .
H13A H 0.1270 -0.4420 0.0570 0.058 Uiso 1 1 calc R . .
C14 C 0.15810(12) -0.2584(2) 0.04572(8) 0.0411(5) Uani 1 1 d . . .
H14A H 0.1847 -0.2751 0.0172 0.049 Uiso 1 1 calc R B .
C15 C 0.15411(11) -0.13329(19) 0.06257(7) 0.0323(4) Uani 1 1 d . B .
C16 C 0.04321(17) -0.1928(2) 0.17675(9) 0.0561(7) Uani 1 1 d . . .
H16A H 0.0022 -0.2554 0.1807 0.084 Uiso 1 1 calc R B .
H16B H 0.0219 -0.1063 0.1782 0.084 Uiso 1 1 calc R . .
H16C H 0.0809 -0.2037 0.2019 0.084 Uiso 1 1 calc R . .
C17 C 0.19505(12) -0.0291(2) 0.03709(9) 0.0461(5) Uani 1 1 d . . .
H17A H 0.2486 -0.0531 0.0329 0.069 Uiso 1 1 calc R B .
H17B H 0.1920 0.0500 0.0555 0.069 Uiso 1 1 calc R . .
H17C H 0.1714 -0.0158 0.0062 0.069 Uiso 1 1 calc R . .
C18 C -0.12768(11) 0.28696(18) 0.12644(6) 0.0298(4) Uani 1 1 d . . .
C19 C -0.18190(12) 0.2096(2) 0.14892(8) 0.0397(5) Uani 1 1 d . B .
C20 C -0.25732(14) 0.2154(3) 0.13336(10) 0.0558(7) Uani 1 1 d . . .
H20A H -0.2943 0.1612 0.1474 0.067 Uiso 1 1 calc R B .
C21 C -0.27901(15) 0.2971(3) 0.09846(11) 0.0643(8) Uani 1 1 d . B .
H21A H -0.3303 0.2977 0.0877 0.077 Uiso 1 1 calc R . .
C22 C -0.22641(17) 0.3786(3) 0.07887(9) 0.0601(8) Uani 1 1 d . . .
H22A H -0.2426 0.4386 0.0558 0.072 Uiso 1 1 calc R B .
C23 C -0.14929(14) 0.3756(2) 0.09208(7) 0.0413(5) Uani 1 1 d . B .
C24 C -0.16041(15) 0.1261(3) 0.18974(9) 0.0553(7) Uani 1 1 d . . .
H24A H -0.1553 0.1784 0.2182 0.083 Uiso 1 1 calc R B .
H24B H -0.1118 0.0837 0.1830 0.083 Uiso 1 1 calc R . .
H24C H -0.2000 0.0615 0.1946 0.083 Uiso 1 1 calc R . .
C25 C -0.09288(18) 0.4675(2) 0.07127(9) 0.0586(7) Uani 1 1 d . . .
H25A H -0.0413 0.4438 0.0813 0.088 Uiso 1 1 calc R B .
H25B H -0.1044 0.5542 0.0822 0.088 Uiso 1 1 calc R . .
H25C H -0.0961 0.4644 0.0368 0.088 Uiso 1 1 calc R . .
C26 C 0.09977(12) 0.27796(18) 0.08626(7) 0.0307(4) Uani 1 1 d D B .
C27 C 0.09893(18) 0.2892(3) 0.03337(8) 0.0632(8) Uani 1 1 d . . .
H27A H 0.0954 0.3807 0.0247 0.076 Uiso 1 1 calc R A 1
H27B H 0.1477 0.2561 0.0208 0.076 Uiso 1 1 calc R A 1
C28 C 0.03663(15) 0.2207(3) 0.01108(8) 0.0575(7) Uani 0.437(8) 1 d P B 1
H28A H 0.0513 0.1911 -0.0196 0.069 Uiso 0.437(8) 1 d P B 1
H28B H -0.0067 0.2765 0.0076 0.069 Uiso 0.437(8) 1 d P B 1
C29 C 0.0163(4) 0.1084(6) 0.04294(18) 0.0332(14) Uani 0.437(8) 1 d P B 1
H29A H 0.0418 0.0275 0.0329 0.040 Uiso 0.437(8) 1 d P B 1
C30 C -0.0521(3) 0.0913(5) 0.06550(18) 0.0366(16) Uani 0.437(8) 1 d P B 1
H30A H -0.0968 0.1469 0.0578 0.044 Uiso 0.437(8) 1 calc PR B 1
C28' C 0.03663(15) 0.2207(3) 0.01108(8) 0.0575(7) Uani 0.563(8) 1 d P B 2
H28C H 0.0568 0.1533 -0.0080 0.069 Uiso 0.563(8) 1 d P B 2
H28D H 0.0100 0.2789 -0.0094 0.069 Uiso 0.563(8) 1 d P B 2
C29' C -0.0170(3) 0.1675(5) 0.04416(13) 0.0375(13) Uani 0.563(8) 1 d P B 2
H29B H -0.0698 0.2029 0.0419 0.045 Uiso 0.563(8) 1 d P B 2
C30' C -0.0134(3) 0.0435(5) 0.05881(16) 0.0413(14) Uani 0.563(8) 1 d P B 2
H30B H 0.0208 -0.0186 0.0424 0.050 Uiso 0.563(8) 1 calc PR B 2
C31 C -0.05691(12) 0.0038(2) 0.09990(9) 0.0416(5) Uani 1 1 d D B .
H26B H 0.0875(15) 0.3615(19) 0.1007(9) 0.057(8) Uiso 1 1 d D . .
H26A H 0.1502(11) 0.254(3) 0.0989(9) 0.059(8) Uiso 1 1 d D . .
H31B H -0.0400(16) -0.0831(18) 0.1025(10) 0.067(9) Uiso 1 1 d D . .
H31A H -0.1076(12) 0.027(3) 0.1077(11) 0.085(10) Uiso 1 1 d D . .

loop_
_atom_site_aniso_label
_atom_site_aniso_U_11
_atom_site_aniso_U_22
_atom_site_aniso_U_33
_atom_site_aniso_U_23
_atom_site_aniso_U_13
_atom_site_aniso_U_12
Fe1 0.02126(13) 0.02018(12) 0.02260(13) -0.00267(9) -0.00080(9) -0.00068(9)
N1 0.0246(7) 0.0222(7) 0.0318(8) -0.0015(6) 0.0000(6) 0.0002(6)
N2 0.0274(8) 0.0247(7) 0.0226(7) -0.0013(6) -0.0018(6) -0.0019(6)
N3 0.0288(7) 0.0240(7) 0.0217(7) 0.0013(5) 0.0012(6) 0.0035(6)
C1 0.0418(13) 0.0518(14) 0.0632(15) -0.0048(12) -0.0187(11) 0.0177(11)
C2 0.0284(9) 0.0310(9) 0.0376(10) 0.0015(8) -0.0053(8) 0.0032(7)
C3 0.0298(9) 0.0298(9) 0.0293(9) 0.0023(7) -0.0055(7) -0.0025(7)
C4 0.0379(11) 0.0436(11) 0.0329(10) 0.0039(9) -0.0118(9) -0.0055(9)
C5 0.0480(13) 0.0465(11) 0.0253(9) -0.0031(9) -0.0078(9) -0.0119(10)
C6 0.0477(12) 0.0362(10) 0.0242(9) -0.0064(8) 0.0010(8) -0.0081(9)
C7 0.0362(10) 0.0270(8) 0.0221(8) -0.0015(7) 0.0039(7) -0.0029(7)
C8 0.0395(10) 0.0259(8) 0.0232(8) -0.0009(7) 0.0037(7) 0.0035(7)
C9 0.0554(14) 0.0382(11) 0.0341(10) -0.0096(9) 0.0039(10) 0.0136(10)
C10 0.0266(9) 0.0233(8) 0.0342(9) -0.0016(7) 0.0012(7) 0.0033(7)
C11 0.0447(12) 0.0273(9) 0.0390(10) 0.0019(8) 0.0069(9) 0.0026(8)
C12 0.0593(15) 0.0245(9) 0.0562(14) 0.0043(9) 0.0085(11) -0.0007(9)
C13 0.0574(15) 0.0285(10) 0.0594(15) -0.0106(10) 0.0022(12) 0.0081(10)
C14 0.0394(12) 0.0417(11) 0.0421(11) -0.0079(9) 0.0062(9) 0.0133(9)
C15 0.0262(9) 0.0349(10) 0.0358(10) -0.0003(8) 0.0028(7) 0.0065(8)
C16 0.0800(19) 0.0435(13) 0.0447(13) 0.0048(11) 0.0205(13) -0.0038(13)
C17 0.0321(11) 0.0513(13) 0.0549(14) 0.0091(11) 0.0172(10) 0.0042(10)
C18 0.0313(9) 0.0315(9) 0.0266(9) -0.0032(7) -0.0011(7) 0.0127(7)
C19 0.0286(10) 0.0447(12) 0.0459(12) -0.0063(10) 0.0074(9) 0.0080(9)
C20 0.0298(11) 0.0643(16) 0.0733(17) -0.0222(14) 0.0051(11) 0.0097(11)
C21 0.0390(14) 0.0714(19) 0.082(2) -0.0293(16) -0.0160(14) 0.0260(14)
C22 0.0706(18) 0.0595(16) 0.0501(14) -0.0137(12) -0.0254(13) 0.0396(15)
C23 0.0562(14) 0.0368(11) 0.0310(10) -0.0019(8) -0.0056(9) 0.0207(10)
C24 0.0491(14) 0.0634(16) 0.0533(14) 0.0182(12) 0.0226(12) -0.0004(12)
C25 0.093(2) 0.0403(12) 0.0429(13) 0.0159(10) 0.0023(13) 0.0191(13)
C26 0.0354(10) 0.0267(9) 0.0299(9) -0.0001(7) -0.0009(8) -0.0051(8)
C27 0.090(2) 0.0696(18) 0.0303(11) 0.0110(11) -0.0034(12) -0.0431(16)
C28 0.0568(15) 0.087(2) 0.0282(11) -0.0036(12) -0.0046(10) -0.0087(14)
C29 0.035(3) 0.037(3) 0.027(2) -0.009(2) -0.006(2) 0.002(3)
C30 0.025(3) 0.043(3) 0.042(3) -0.024(2) -0.011(2) 0.005(2)
C28' 0.0568(15) 0.087(2) 0.0282(11) -0.0036(12) -0.0046(10) -0.0087(14)
C29' 0.029(2) 0.059(3) 0.0246(17) -0.0120(17) -0.0041(15) -0.007(2)
C30' 0.029(2) 0.049(3) 0.046(2) -0.028(2) -0.0121(18) 0.009(2)
C31 0.0276(10) 0.0318(10) 0.0653(15) -0.0155(10) -0.0068(10) -0.0037(8)

loop_
_atom_type_symbol
_atom_type_description
_atom_type_scat_dispersion_real
_atom_type_scat_dispersion_imag
_atom_type_scat_source
C C 0.0033 0.0016 'International Tables Vol C Tables 4.2.6.8 and 6.1.1.4'
H H 0.0000 0.0000 'International Tables Vol C Tables 4.2.6.8 and 6.1.1.4'
N N 0.0061 0.0033 'International Tables Vol C Tables 4.2.6.8 and 6.1.1.4'
Fe Fe 0.3463 0.8444 'International Tables Vol C Tables 4.2.6.8 and 6.1.1.4'

loop_
_geom_angle_atom_site_label_1
_geom_angle_atom_site_label_2
_geom_angle_atom_site_label_3
_geom_angle
N2 Fe1 N3 78.74(6)
N2 Fe1 N1 79.23(6)
N3 Fe1 N1 154.83(6)
N2 Fe1 C26 84.31(7)
N3 Fe1 C26 96.55(7)
N1 Fe1 C26 93.22(7)
N2 Fe1 C30 164.03(17)
N3 Fe1 C30 88.60(17)
N1 Fe1 C30 110.61(17)
C26 Fe1 C30 107.00(17)
N2 Fe1 C30' 166.02(16)
N3 Fe1 C30' 112.37(14)
N1 Fe1 C30' 87.97(14)
C26 Fe1 C30' 102.16(17)
C30 Fe1 C30' 23.78(15)
N2 Fe1 C31 133.96(9)
N3 Fe1 C31 94.86(8)
N1 Fe1 C31 91.72(8)
C26 Fe1 C31 141.59(9)
C30 Fe1 C31 36.80(17)
C30' Fe1 C31 40.00(17)
N2 Fe1 C29 157.92(19)
N3 Fe1 C29 113.04(19)
N1 Fe1 C29 91.81(19)
C26 Fe1 C29 76.02(18)
C30 Fe1 C29 37.6(3)
C30' Fe1 C29 26.24(17)
C31 Fe1 C29 65.76(19)
N2 Fe1 C29' 156.14(14)
N3 Fe1 C29' 90.75(16)
N1 Fe1 C29' 114.17(16)
C26 Fe1 C29' 75.59(12)
C30 Fe1 C29' 31.44(18)
C30' Fe1 C29' 36.7(2)
C31 Fe1 C29' 67.69(14)
C29 Fe1 C29' 22.37(15)
C2 N1 C10 114.35(15)
C2 N1 Fe1 114.86(12)
C10 N1 Fe1 130.17(12)
C7 N2 C3 119.08(15)
C7 N2 Fe1 119.97(12)
C3 N2 Fe1 119.43(12)
C8 N3 C18 115.53(15)
C8 N3 Fe1 115.75(12)
C18 N3 Fe1 128.25(12)
N1 C2 C3 113.56(16)
N1 C2 C1 124.32(18)
C3 C2 C1 122.03(18)
N2 C3 C4 120.67(18)
N2 C3 C2 110.87(16)
C4 C3 C2 128.30(19)
C3 C4 C5 120.0(2)
C6 C5 C4 119.53(18)
C5 C6 C7 119.86(19)
N2 C7 C6 120.62(18)
N2 C7 C8 110.39(16)
C6 C7 C8 128.90(18)
N3 C8 C7 113.27(16)
N3 C8 C9 123.98(18)
C7 C8 C9 122.65(17)
C15 C10 C11 120.91(17)
C15 C10 N1 121.77(17)
C11 C10 N1 117.24(16)
C12 C11 C10 118.51(19)
C12 C11 C16 119.5(2)
C10 C11 C16 121.94(19)
C13 C12 C11 121.0(2)
C14 C13 C12 120.0(2)
C13 C14 C15 121.4(2)
C14 C15 C10 118.10(19)
C14 C15 C17 119.70(19)
C10 C15 C17 122.15(18)
C23 C18 C19 121.05(19)
C23 C18 N3 121.21(19)
C19 C18 N3 117.73(17)
C18 C19 C20 118.3(2)
C18 C19 C24 121.13(19)
C20 C19 C24 120.5(2)
C21 C20 C19 121.4(3)
C20 C21 C22 119.7(2)
C21 C22 C23 121.7(2)
C18 C23 C22 117.5(2)
C18 C23 C25 121.3(2)
C22 C23 C25 121.1(2)
C27 C26 Fe1 117.91(14)
C28 C27 C26 113.7(2)
C27 C28 C29 107.4(3)
C30 C29 C28 125.6(6)
C30 C29 Fe1 68.9(3)
C28 C29 Fe1 114.7(3)
C31 C30 C29 118.9(6)
C31 C30 Fe1 73.7(2)
C29 C30 Fe1 73.5(3)
C30' C29' Fe1 66.8(2)
C29' C30' C31 119.5(4)
C29' C30' Fe1 76.5(2)
C31 C30' Fe1 71.82(18)
C30 C31 C30' 35.8(3)
C30 C31 Fe1 69.5(2)
C30' C31 Fe1 68.18(17)

loop_
_geom_bond_atom_site_label_1
_geom_bond_atom_site_label_2
_geom_bond_distance
Fe1 N2 1.8407(14)
Fe1 N3 1.9785(15)
Fe1 N1 1.9895(15)
Fe1 C26 2.0797(19)
Fe1 C30 2.096(4)
Fe1 C30' 2.100(4)
Fe1 C31 2.149(2)
Fe1 C29 2.155(5)
Fe1 C29' 2.221(4)
N1 C2 1.333(2)
N1 C10 1.448(2)
N2 C7 1.377(2)
N2 C3 1.379(2)
N3 C8 1.330(2)
N3 C18 1.443(2)
C1 C2 1.498(3)
C2 C3 1.419(3)
C3 C4 1.388(3)
C4 C5 1.387(3)
C5 C6 1.377(3)
C6 C7 1.399(3)
C7 C8 1.417(3)
C8 C9 1.511(3)
C10 C15 1.399(3)
C10 C11 1.405(3)
C11 C12 1.390(3)
C11 C16 1.507(3)
C12 C13 1.377(3)
C13 C14 1.373(3)
C14 C15 1.395(3)
C15 C17 1.493(3)
C18 C23 1.398(3)
C18 C19 1.403(3)
C19 C20 1.397(3)
C19 C24 1.499(3)
C20 C21 1.362(4)
C21 C22 1.375(4)
C22 C23 1.405(4)
C23 C25 1.501(4)
C26 C27 1.505(3)
C27 C28 1.453(4)
C28 C29 1.524(7)
C29 C30 1.372(10)
C30 C31 1.341(6)
C29' C30' 1.364(8)
C30' C31 1.454(6)
